data_7160022
loop_
_publ_author_name
'Li, Meng-Yuan'
'Chen, Peng'
'Pan, Ming-Xia'
'Hu, Hao-Lan'
'Jiang, Yi-Jun'

_publ_section_title
;
 Palladium-catalyzed amidation of carbazole derivatives <i>via</i>
 hydroamination of isocyanates.
;
_journal_issue 30
_journal_name_full 'Organic &amp; biomolecular chemistry'
_journal_page_first 6090
_journal_page_last 6094
_journal_paper_doi 10.1039/d4ob00771a
_journal_volume 22
_journal_year 2024
_chemical_formula_sum 'C18 H16 N2 O3'
_chemical_formula_weight 308.33
_space_group_crystal_system orthorhombic
_space_group_IT_number 29
_space_group_name_Hall 'P 2c -2ac'
_space_group_name_H-M_alt 'P c a 21'
_atom_sites_solution_hydrogens geom
_audit_creation_method SHELXL-2018/3
_audit_update_record
;
2024-03-12 deposited with the CCDC.	2024-06-27 downloaded from the CCDC.
;
_cell_angle_alpha 90
_cell_angle_beta 90
_cell_angle_gamma 90
_cell_formula_units_Z 4
_cell_length_a 18.137(14)
_cell_length_b 9.160(7)
_cell_length_c 9.370(8)
_cell_measurement_reflns_used 3826
_cell_measurement_temperature 296(2)
_cell_measurement_theta_max 24.84
_cell_measurement_theta_min 2.49
_cell_volume 1557(2)
_computing_structure_refinement 'SHELXL-2018/3 (Sheldrick, 2018)'
_diffrn_ambient_temperature 296(2)
_diffrn_measured_fraction_theta_full 0.999
_diffrn_measured_fraction_theta_max 0.999
_diffrn_measurement_device_type 'Bruker APEX-II CCD'
_diffrn_radiation_type MoK\a
_diffrn_radiation_wavelength 0.71073
_diffrn_reflns_av_R_equivalents 0.0197
_diffrn_reflns_av_unetI/netI 0.0207
_diffrn_reflns_Laue_measured_fraction_full 0.999
_diffrn_reflns_Laue_measured_fraction_max 0.999
_diffrn_reflns_limit_h_max 19
_diffrn_reflns_limit_h_min -21
_diffrn_reflns_limit_k_max 10
_diffrn_reflns_limit_k_min -10
_diffrn_reflns_limit_l_max 10
_diffrn_reflns_limit_l_min -11
_diffrn_reflns_number 8403
_diffrn_reflns_point_group_measured_fraction_full 0.964
_diffrn_reflns_point_group_measured_fraction_max 0.964
_diffrn_reflns_theta_full 24.997
_diffrn_reflns_theta_max 24.997
_diffrn_reflns_theta_min 2.223
_exptl_absorpt_coefficient_mu 0.091
_exptl_crystal_colour colorless
_exptl_crystal_density_diffrn 1.316
_exptl_crystal_description block
_exptl_crystal_F_000 648
_exptl_crystal_size_max 0.3
_exptl_crystal_size_mid 0.2
_exptl_crystal_size_min 0.2
_refine_diff_density_max 0.386
_refine_diff_density_min -0.260
_refine_diff_density_rms 0.037
_refine_ls_abs_structure_details
;
 Flack x determined using 961 quotients [(I+)-(I-)]/[(I+)+(I-)]
 (Parsons, Flack and Wagner, Acta Cryst. B69 (2013) 249-259).
;
_refine_ls_abs_structure_Flack 0.1(5)
_refine_ls_extinction_method none
_refine_ls_goodness_of_fit_ref 1.603
_refine_ls_hydrogen_treatment constr
_refine_ls_matrix_type full
_refine_ls_number_parameters 208
_refine_ls_number_reflns 2642
_refine_ls_number_restraints 24
_refine_ls_restrained_S_all 1.823
_refine_ls_R_factor_all 0.0506
_refine_ls_R_factor_gt 0.0455
_refine_ls_shift/su_max 0.008
_refine_ls_shift/su_mean 0.000
_refine_ls_structure_factor_coef Fsqd
_refine_ls_weighting_details 'w=1/[\s^2^(Fo^2^)+(0.0560P)^2^+0.0562P] where P=(Fo^2^+2Fc^2^)/3'
_refine_ls_weighting_scheme calc
_refine_ls_wR_factor_gt 0.1293
_refine_ls_wR_factor_ref 0.1335
_reflns_Friedel_coverage 0.805
_reflns_Friedel_fraction_full 0.923
_reflns_Friedel_fraction_max 0.923
_reflns_number_gt 2407
_reflns_number_total 2642
_reflns_threshold_expression 'I > 2\s(I)'
_cod_data_source_file d4ob00771a2.cif
_cod_data_source_block o1
_cod_depositor_comments 'Adding full bibliography for 7160022.cif.'
_cod_database_code 7160022
_shelx_shelxl_version_number 2018/3
_shelx_space_group_comment
;
The symmetry employed for this shelxl refinement is uniquely defined
by the following loop, which should always be used as a source of
symmetry information in preference to the above space-group names.
They are only intended as comments.
;

loop_
_space_group_symop_operation_xyz
'x, y, z'
'-x, -y, z+1/2'
'x+1/2, -y, z'
'-x+1/2, y, z+1/2'

loop_
_atom_site_label
_atom_site_type_symbol
_atom_site_fract_x
_atom_site_fract_y
_atom_site_fract_z
_atom_site_U_iso_or_equiv
_atom_site_adp_type
_atom_site_occupancy
_atom_site_site_symmetry_order
_atom_site_calc_flag
_atom_site_refinement_flags_posn
_atom_site_refinement_flags_adp
_atom_site_refinement_flags_occupancy
_atom_site_disorder_assembly
_atom_site_disorder_group
O1 O 0.47404(15) 0.5825(3) 0.6293(3) 0.0596(7) Uani 1 1 d . . . . .
O2 O 0.52909(18) 0.2471(3) 0.6478(4) 0.0740(9) Uani 1 1 d . . . . .
O3 O 0.5557(3) 0.0129(5) 0.6709(7) 0.1416(18) Uani 1 1 d . U . . .
N1 N 0.39638(15) 0.5670(3) 0.4378(3) 0.0457(7) Uani 1 1 d . . . . .
N2 N 0.51078(15) 0.4592(3) 0.4316(3) 0.0501(8) Uani 1 1 d . . . . .
H2 H 0.498805 0.434308 0.346206 0.060 Uiso 1 1 calc R U . . .
C1 C 0.35581(17) 0.4760(4) 0.3454(3) 0.0419(7) Uani 1 1 d . . . . .
C2 C 0.36694(19) 0.3314(4) 0.3064(4) 0.0492(8) Uani 1 1 d . . . . .
H2A H 0.406714 0.278295 0.341446 0.059 Uiso 1 1 calc R U . . .
C3 C 0.3170(2) 0.2696(4) 0.2140(5) 0.0606(10) Uani 1 1 d . . . . .
H3 H 0.323578 0.173106 0.186037 0.073 Uiso 1 1 calc R U . . .
C4 C 0.2574(2) 0.3462(5) 0.1614(5) 0.0686(11) Uani 1 1 d . . . . .
H4 H 0.225375 0.300921 0.097668 0.082 Uiso 1 1 calc R U . . .
C5 C 0.2445(2) 0.4881(5) 0.2016(5) 0.0612(10) Uani 1 1 d . . . . .
H5 H 0.203833 0.538917 0.167257 0.073 Uiso 1 1 calc R U . . .
C6 C 0.29450(18) 0.5543(4) 0.2959(4) 0.0483(8) Uani 1 1 d . . . . .
C7 C 0.36027(18) 0.7021(4) 0.4482(4) 0.0468(8) Uani 1 1 d . . . . .
C8 C 0.3795(2) 0.8265(4) 0.5237(4) 0.0621(10) Uani 1 1 d . . . . .
H8 H 0.421104 0.828563 0.581780 0.074 Uiso 1 1 calc R U . . .
C9 C 0.3347(3) 0.9469(5) 0.5095(6) 0.0757(13) Uani 1 1 d . . . . .
H9 H 0.346446 1.031860 0.558752 0.091 Uiso 1 1 calc R U . . .
C10 C 0.2725(3) 0.9447(5) 0.4238(6) 0.0773(13) Uani 1 1 d . . . . .
H10 H 0.243451 1.028037 0.416585 0.093 Uiso 1 1 calc R U . . .
C11 C 0.2530(2) 0.8216(4) 0.3492(5) 0.0655(11) Uani 1 1 d . . . . .
H11 H 0.211015 0.820587 0.292365 0.079 Uiso 1 1 calc R U . . .
C12 C 0.29779(18) 0.6977(4) 0.3607(4) 0.0491(8) Uani 1 1 d . . . . .
C13 C 0.46340(18) 0.5369(4) 0.5085(4) 0.0439(8) Uani 1 1 d . . . . .
C14 C 0.58256(19) 0.4148(5) 0.4873(4) 0.0577(10) Uani 1 1 d . . . . .
H14A H 0.595546 0.477196 0.567107 0.069 Uiso 1 1 calc R U . . .
H14B H 0.619564 0.428060 0.413672 0.069 Uiso 1 1 calc R U . . .
C15 C 0.5832(2) 0.2596(5) 0.5352(5) 0.0728(12) Uani 1 1 d . . . . .
H15A H 0.570616 0.195438 0.456480 0.087 Uiso 1 1 calc R U . . .
H15B H 0.631664 0.233080 0.570260 0.087 Uiso 1 1 calc R U . . .
C16 C 0.5202(3) 0.1152(5) 0.7071(7) 0.0879(12) Uani 1 1 d . U . . .
C17 C 0.4616(4) 0.1203(9) 0.8172(9) 0.1165(17) Uani 1 1 d . U . . .
H17 H 0.459551 0.040904 0.878926 0.140 Uiso 1 1 calc R U . . .
C18 C 0.4148(4) 0.2169(8) 0.8373(8) 0.1098(16) Uani 1 1 d . U . . .
H18A H 0.413976 0.299069 0.779097 0.132 Uiso 1 1 calc R U . . .
H18B H 0.380679 0.207170 0.910740 0.132 Uiso 1 1 calc R U . . .

loop_
_atom_site_aniso_label
_atom_site_aniso_U_11
_atom_site_aniso_U_22
_atom_site_aniso_U_33
_atom_site_aniso_U_23
_atom_site_aniso_U_13
_atom_site_aniso_U_12
O1 0.0698(17) 0.0786(18) 0.0305(14) -0.0039(12) -0.0059(11) 0.0122(13)
O2 0.089(2) 0.0589(17) 0.074(2) 0.0079(15) -0.0021(17) 0.0125(14)
O3 0.219(5) 0.067(2) 0.138(4) -0.008(3) -0.043(4) 0.042(3)
N1 0.0462(14) 0.0558(16) 0.0351(14) 0.0023(13) -0.0027(13) 0.0028(12)
N2 0.0437(15) 0.079(2) 0.0271(13) -0.0024(14) -0.0027(12) 0.0042(14)
C1 0.0404(16) 0.0512(18) 0.0340(16) 0.0056(14) 0.0029(14) -0.0026(13)
C2 0.0492(18) 0.054(2) 0.0447(19) 0.0081(15) 0.0014(15) -0.0021(14)
C3 0.063(2) 0.058(2) 0.061(2) -0.0015(19) 0.000(2) -0.0122(18)
C4 0.061(2) 0.080(3) 0.064(3) 0.001(2) -0.015(2) -0.019(2)
C5 0.0453(18) 0.076(3) 0.062(2) 0.010(2) -0.0113(18) -0.0016(18)
C6 0.0398(16) 0.062(2) 0.0428(19) 0.0104(17) 0.0011(14) -0.0008(14)
C7 0.0504(17) 0.0498(18) 0.0401(17) 0.0063(16) 0.0107(16) -0.0004(15)
C8 0.075(2) 0.058(2) 0.054(2) 0.0011(19) 0.004(2) 0.0028(19)
C9 0.102(3) 0.049(2) 0.077(3) 0.000(2) 0.017(3) 0.005(2)
C10 0.087(3) 0.060(3) 0.084(3) 0.016(2) 0.019(3) 0.021(2)
C11 0.059(2) 0.068(3) 0.070(3) 0.020(2) 0.007(2) 0.0142(19)
C12 0.0458(17) 0.056(2) 0.0450(19) 0.0104(16) 0.0078(15) 0.0066(15)
C13 0.0471(18) 0.0559(19) 0.0286(16) 0.0054(15) 0.0013(14) -0.0026(14)
C14 0.0415(18) 0.087(3) 0.044(2) -0.0078(18) -0.0048(14) 0.0083(18)
C15 0.068(2) 0.086(3) 0.064(3) -0.019(2) -0.006(2) 0.027(2)
C16 0.114(3) 0.065(2) 0.084(3) 0.001(2) -0.033(2) 0.004(2)
C17 0.121(2) 0.113(2) 0.115(2) 0.0065(14) -0.0062(13) -0.0150(13)
C18 0.109(2) 0.119(3) 0.102(3) -0.002(2) 0.005(2) -0.0291(19)

loop_
_atom_type_symbol
_atom_type_description
_atom_type_scat_dispersion_real
_atom_type_scat_dispersion_imag
_atom_type_scat_source
C C 0.0033 0.0016 'International Tables Vol C Tables 4.2.6.8 and 6.1.1.4'
H H 0.0000 0.0000 'International Tables Vol C Tables 4.2.6.8 and 6.1.1.4'
N N 0.0061 0.0033 'International Tables Vol C Tables 4.2.6.8 and 6.1.1.4'
O O 0.0106 0.0060 'International Tables Vol C Tables 4.2.6.8 and 6.1.1.4'

loop_
_geom_angle_atom_site_label_1
_geom_angle_atom_site_label_2
_geom_angle_atom_site_label_3
_geom_angle
_geom_angle_site_symmetry_1
_geom_angle_site_symmetry_3
_geom_angle_publ_flag
C16 O2 C15 117.1(4) . . ?
C7 N1 C1 108.7(3) . . ?
C7 N1 C13 122.8(3) . . ?
C1 N1 C13 128.5(3) . . ?
C13 N2 C14 122.2(3) . . ?
C2 C1 C6 121.0(3) . . ?
C2 C1 N1 130.6(3) . . ?
C6 C1 N1 108.4(3) . . ?
C3 C2 C1 117.5(3) . . ?
C2 C3 C4 122.2(4) . . ?
C5 C4 C3 121.1(4) . . ?
C4 C5 C6 118.2(4) . . ?
C1 C6 C5 120.0(4) . . ?
C1 C6 C12 107.0(3) . . ?
C5 C6 C12 133.0(3) . . ?
C8 C7 C12 121.8(3) . . ?
C8 C7 N1 130.0(3) . . ?
C12 C7 N1 108.2(3) . . ?
C9 C8 C7 117.4(4) . . ?
C8 C9 C10 121.7(4) . . ?
C11 C10 C9 121.1(4) . . ?
C10 C11 C12 118.6(4) . . ?
C7 C12 C11 119.4(4) . . ?
C7 C12 C6 107.8(3) . . ?
C11 C12 C6 132.8(4) . . ?
O1 C13 N2 125.7(3) . . ?
O1 C13 N1 120.2(3) . . ?
N2 C13 N1 114.1(3) . . ?
N2 C14 C15 112.3(4) . . ?
O2 C15 C14 106.9(3) . . ?
O3 C16 O2 121.9(6) . . ?
O3 C16 C17 127.8(6) . . ?
O2 C16 C17 110.3(5) . . ?
C18 C17 C16 128.3(8) . . ?

loop_
_geom_bond_atom_site_label_1
_geom_bond_atom_site_label_2
_geom_bond_distance
_geom_bond_site_symmetry_2
_geom_bond_publ_flag
O1 C13 1.222(4) . ?
O2 C16 1.339(6) . ?
O2 C15 1.446(6) . ?
O3 C16 1.185(7) . ?
N1 C7 1.403(5) . ?
N1 C1 1.409(4) . ?
N1 C13 1.412(5) . ?
N2 C13 1.328(4) . ?
N2 C14 1.460(5) . ?
C1 C2 1.389(5) . ?
C1 C6 1.402(5) . ?
C2 C3 1.375(5) . ?
C3 C4 1.379(6) . ?
C4 C5 1.373(6) . ?
C5 C6 1.404(6) . ?
C6 C12 1.448(5) . ?
C7 C8 1.386(6) . ?
C7 C12 1.399(5) . ?
C8 C9 1.377(6) . ?
C9 C10 1.385(8) . ?
C10 C11 1.372(7) . ?
C11 C12 1.400(5) . ?
C14 C15 1.491(7) . ?
C16 C17 1.482(10) . ?
C17 C18 1.240(10) . ?
